data_7103515
loop_
_publ_author_name
'Cui, Peng'
'Chen, Yaofeng'
'Xu, Xin'
'Sun, Jie'

_publ_section_title
;
 An unprecedented lanthanide phosphinidene halide: synthesis, structure
 and reactivity.
;
_journal_issue 43
_journal_name_full 'Chemical communications (Cambridge, England)'
_journal_page_first 5547
_journal_page_last 5549
_journal_paper_doi 10.1039/b813075b
_journal_year 2008
_chemical_formula_sum 'C48 H82 I2 Nd2 O6 P2'
_chemical_formula_weight 1359.36
_chemical_name_systematic
;
?
;
_space_group_IT_number 61
_symmetry_cell_setting orthorhombic
_symmetry_space_group_name_Hall '-P 2ac 2ab'
_symmetry_space_group_name_H-M 'P b c a'
_atom_sites_solution_hydrogens geom
_atom_sites_solution_primary direct
_atom_sites_solution_secondary difmap
_audit_creation_method SHELXL-97
_cell_angle_alpha 90.00
_cell_angle_beta 90.00
_cell_angle_gamma 90.00
_cell_formula_units_Z 4
_cell_length_a 16.594(5)
_cell_length_b 17.531(5)
_cell_length_c 19.604(6)
_cell_measurement_reflns_used 7013
_cell_measurement_temperature 293(2)
_cell_measurement_theta_max 50.993
_cell_measurement_theta_min 4.827
_cell_volume 5703(3)
_computing_cell_refinement 'Bruker SMART'
_computing_data_collection 'Bruker SMART'
_computing_data_reduction 'Bruker SHELXTL'
_computing_molecular_graphics 'Bruker SHELXTL'
_computing_publication_material 'Bruker SHELXTL'
_computing_structure_refinement 'SHELXL-97 (Sheldrick, 1997)'
_computing_structure_solution 'SHELXS-97 (Sheldrick, 1990)'
_diffrn_ambient_temperature 293(2)
_diffrn_measured_fraction_theta_full 1.000
_diffrn_measured_fraction_theta_max 1.000
_diffrn_measurement_device_type 'CCD area detector'
_diffrn_measurement_method 'phi and omega scans'
_diffrn_radiation_monochromator graphite
_diffrn_radiation_source 'fine-focus sealed tube'
_diffrn_radiation_type MoK\a
_diffrn_radiation_wavelength 0.71073
_diffrn_reflns_av_R_equivalents 0.0981
_diffrn_reflns_av_sigmaI/netI 0.0620
_diffrn_reflns_limit_h_max 20
_diffrn_reflns_limit_h_min -21
_diffrn_reflns_limit_k_max 22
_diffrn_reflns_limit_k_min -22
_diffrn_reflns_limit_l_max 25
_diffrn_reflns_limit_l_min -17
_diffrn_reflns_number 31839
_diffrn_reflns_theta_full 27.00
_diffrn_reflns_theta_max 27.00
_diffrn_reflns_theta_min 1.98
_exptl_absorpt_coefficient_mu 2.979
_exptl_absorpt_correction_T_max 1.00000
_exptl_absorpt_correction_T_min 0.75123
_exptl_absorpt_correction_type empirical
_exptl_absorpt_process_details sadabs
_exptl_crystal_colour black
_exptl_crystal_density_diffrn 1.583
_exptl_crystal_density_method 'not measured'
_exptl_crystal_description prismatic
_exptl_crystal_F_000 2696
_exptl_crystal_size_max 0.429
_exptl_crystal_size_mid 0.347
_exptl_crystal_size_min 0.120
_refine_diff_density_max 1.079
_refine_diff_density_min -0.890
_refine_diff_density_rms 0.124
_refine_ls_extinction_coef 0.00073(8)
_refine_ls_extinction_expression Fc^*^=kFc[1+0.001xFc^2^\l^3^/sin(2\q)]^-1/4^
_refine_ls_extinction_method SHELXL
_refine_ls_goodness_of_fit_ref 0.963
_refine_ls_hydrogen_treatment constr
_refine_ls_matrix_type full
_refine_ls_number_parameters 276
_refine_ls_number_reflns 6224
_refine_ls_number_restraints 3
_refine_ls_restrained_S_all 0.979
_refine_ls_R_factor_all 0.0675
_refine_ls_R_factor_gt 0.0473
_refine_ls_shift/su_max 0.001
_refine_ls_shift/su_mean 0.000
_refine_ls_structure_factor_coef Fsqd
_refine_ls_weighting_details 'calc w=1/[\s^2^(Fo^2^)+(0.0608P)^2^+0.0000P] where P=(Fo^2^+2Fc^2^)/3'
_refine_ls_weighting_scheme calc
_refine_ls_wR_factor_gt 0.1096
_refine_ls_wR_factor_ref 0.1182
_reflns_number_gt 4542
_reflns_number_total 6224
_reflns_threshold_expression >2sigma(I)
_cod_data_source_file b813075b.txt
_cod_data_source_block cd27578
_cod_depositor_comments
;
The following automatic conversions were performed:
'_symmetry_cell_setting' value 'Orthorhombic' changed to 'orthorhombic'
according to '/home/saulius/struct/CIF-dictionaries/cif_core.dic'
dictionary named 'cif_core.dic' version 2.4.1 from 2010-06-29.

Automatic conversion script
Id: cif_fix_enum 1527 2010-12-29 10:47:43Z saulius 
;
_cod_original_sg_symbol_H-M Pbca
_cod_database_code 7103515

loop_
_symmetry_equiv_pos_as_xyz
'x, y, z'
'-x+1/2, -y, z+1/2'
'-x, y+1/2, -z+1/2'
'x+1/2, -y+1/2, -z'
'-x, -y, -z'
'x-1/2, y, -z-1/2'
'x, -y-1/2, z-1/2'
'-x-1/2, y-1/2, z'

loop_
_atom_site_label
_atom_site_type_symbol
_atom_site_fract_x
_atom_site_fract_y
_atom_site_fract_z
_atom_site_U_iso_or_equiv
_atom_site_adp_type
_atom_site_occupancy
_atom_site_symmetry_multiplicity
_atom_site_calc_flag
_atom_site_refinement_flags
_atom_site_disorder_assembly
_atom_site_disorder_group
Nd Nd 1.022899(16) 0.113491(16) 0.489199(14) 0.03502(12) Uani 1 1 d . . .
I1 I 1.16122(3) 0.15718(3) 0.58971(3) 0.07879(19) Uani 1 1 d . . .
P1 P 0.92789(9) 0.02307(9) 0.56924(7) 0.0455(4) Uani 1 1 d . . .
O1 O 0.9691(2) 0.2433(2) 0.5236(2) 0.0608(12) Uani 1 1 d . . .
O2 O 1.0994(3) 0.1891(3) 0.3984(2) 0.0647(12) Uani 1 1 d . . .
O3 O 0.9149(2) 0.1429(2) 0.4044(2) 0.0512(10) Uani 1 1 d . . .
C1 C 0.8443(3) 0.0376(3) 0.6302(3) 0.0441(13) Uani 1 1 d . . .
C2 C 0.7634(4) 0.0368(3) 0.6083(3) 0.0521(15) Uani 1 1 d . . .
C3 C 0.7030(4) 0.0482(4) 0.6560(4) 0.076(2) Uani 1 1 d . . .
H3 H 0.6495 0.0458 0.6421 0.091 Uiso 1 1 calc R . .
C4 C 0.7197(5) 0.0627(5) 0.7227(4) 0.088(3) Uani 1 1 d . . .
H4 H 0.6781 0.0730 0.7531 0.106 Uiso 1 1 calc R . .
C5 C 0.7979(5) 0.0621(4) 0.7451(4) 0.080(2) Uani 1 1 d . . .
H5 H 0.8086 0.0697 0.7912 0.096 Uiso 1 1 calc R . .
C6 C 0.8613(4) 0.0504(3) 0.7003(3) 0.0546(15) Uani 1 1 d . . .
C7 C 0.9458(4) 0.0502(4) 0.7277(3) 0.0622(17) Uani 1 1 d . . .
H7 H 0.9812 0.0361 0.6897 0.075 Uiso 1 1 calc R . .
C8 C 0.9590(7) -0.0085(6) 0.7831(6) 0.111(5) Uani 1 1 d . . .
H8A H 0.9157 -0.0058 0.8155 0.141 Uiso 1 1 calc R . .
H8B H 1.0091 0.0017 0.8059 0.141 Uiso 1 1 calc R . .
H8C H 0.9607 -0.0585 0.7632 0.141 Uiso 1 1 calc R . .
C9 C 0.9744(7) 0.1276(5) 0.7531(8) 0.117(6) Uani 1 1 d . . .
H9A H 0.9702 0.1643 0.7170 0.135 Uiso 1 1 calc R . .
H9B H 1.0296 0.1238 0.7675 0.135 Uiso 1 1 calc R . .
H9C H 0.9416 0.1434 0.7908 0.135 Uiso 1 1 calc R . .
C10 C 0.7406(4) 0.0270(4) 0.5342(4) 0.0667(18) Uani 1 1 d . . .
H10 H 0.7869 0.0038 0.5112 0.080 Uiso 1 1 calc R . .
C11 C 0.7280(7) 0.1059(5) 0.5018(4) 0.109(3) Uani 1 1 d . . .
H11A H 0.6885 0.1337 0.5275 0.134 Uiso 1 1 calc R . .
H11B H 0.7097 0.0999 0.4557 0.134 Uiso 1 1 calc R . .
H11C H 0.7781 0.1334 0.5021 0.134 Uiso 1 1 calc R . .
C12 C 0.6687(5) -0.0245(7) 0.5213(6) 0.118(4) Uani 1 1 d . . .
H12A H 0.6736 -0.0698 0.5485 0.132 Uiso 1 1 calc R . .
H12B H 0.6670 -0.0382 0.4739 0.132 Uiso 1 1 calc R . .
H12C H 0.6200 0.0018 0.5334 0.192 Uiso 1 1 calc R . .
C13 C 0.9158(5) 0.2532(5) 0.5797(4) 0.095(3) Uani 1 1 d . . .
H13A H 0.9091 0.2056 0.6043 0.114 Uiso 1 1 calc R . .
H13B H 0.8634 0.2703 0.5641 0.114 Uiso 1 1 calc R . .
C14 C 0.9540(6) 0.3126(5) 0.6251(5) 0.108(3) Uani 1 1 d . . .
H14A H 0.9139 0.3485 0.6413 0.129 Uiso 1 1 calc R . .
H14B H 0.9797 0.2889 0.6641 0.129 Uiso 1 1 calc R . .
C15 C 1.0152(6) 0.3522(5) 0.5812(5) 0.103(3) Uani 1 1 d . . .
H15A H 1.0032 0.4062 0.5774 0.123 Uiso 1 1 calc R . .
H15B H 1.0690 0.3462 0.5999 0.123 Uiso 1 1 calc R . .
C16 C 1.0086(6) 0.3148(5) 0.5151(4) 0.092(3) Uani 1 1 d . . .
H16A H 0.9780 0.3466 0.4840 0.110 Uiso 1 1 calc R . .
H16B H 1.0618 0.3069 0.4959 0.110 Uiso 1 1 calc R . .
C17 C 1.1843(6) 0.1907(10) 0.3994(5) 0.117(7) Uani 1 1 d D . .
H17A H 1.2045 0.1409 0.4127 0.144 Uiso 1 1 calc R . .
H17B H 1.2023 0.2275 0.4330 0.144 Uiso 1 1 calc R . .
C18 C 1.2165(6) 0.2105(8) 0.3340(4) 0.117(5) Uani 1 1 d D . .
H18A H 1.2577 0.1744 0.3202 0.136 Uiso 1 1 calc R . .
H18B H 1.2400 0.2612 0.3351 0.136 Uiso 1 1 calc R . .
C19 C 1.1490(5) 0.2081(9) 0.2875(5) 0.110(5) Uani 1 1 d D . .
H19A H 1.1517 0.1634 0.2585 0.132 Uiso 1 1 calc R . .
H19B H 1.1476 0.2534 0.2591 0.132 Uiso 1 1 calc R . .
C20 C 1.0779(6) 0.2049(11) 0.3331(5) 0.128(10) Uani 1 1 d . . .
H20A H 1.0500 0.2534 0.3317 0.147 Uiso 1 1 calc R . .
H20B H 1.0411 0.1659 0.3169 0.147 Uiso 1 1 calc R . .
C21 C 0.8779(4) 0.0828(4) 0.3653(4) 0.0674(18) Uani 1 1 d . . .
H21A H 0.8474 0.0492 0.3949 0.081 Uiso 1 1 calc R . .
H21B H 0.9188 0.0530 0.3421 0.081 Uiso 1 1 calc R . .
C22 C 0.8239(7) 0.1195(5) 0.3151(5) 0.111(4) Uani 1 1 d D . .
H22A H 0.8381 0.1035 0.2693 0.137 Uiso 1 1 calc R . .
H22B H 0.7685 0.1048 0.3238 0.137 Uiso 1 1 calc R . .
C23 C 0.8330(5) 0.2026(4) 0.3218(4) 0.089(2) Uani 1 1 d D . .
H23A H 0.7808 0.2275 0.3217 0.106 Uiso 1 1 calc R . .
H23B H 0.8650 0.2230 0.2846 0.106 Uiso 1 1 calc R . .
C24 C 0.8748(4) 0.2143(4) 0.3887(3) 0.0597(16) Uani 1 1 d . . .
H24A H 0.9138 0.2554 0.3853 0.072 Uiso 1 1 calc R . .
H24B H 0.8361 0.2270 0.4240 0.072 Uiso 1 1 calc R . .

loop_
_atom_site_aniso_label
_atom_site_aniso_U_11
_atom_site_aniso_U_22
_atom_site_aniso_U_33
_atom_site_aniso_U_23
_atom_site_aniso_U_13
_atom_site_aniso_U_12
Nd 0.03636(17) 0.03595(18) 0.03275(18) 0.00160(12) 0.00039(11) -0.00005(12)
I1 0.0740(3) 0.0902(4) 0.0722(3) -0.0046(3) -0.0314(3) -0.0143(3)
P1 0.0448(8) 0.0499(9) 0.0417(8) 0.0002(7) 0.0149(6) 0.0028(7)
O1 0.062(3) 0.051(3) 0.069(3) -0.019(2) 0.002(2) 0.011(2)
O2 0.066(3) 0.070(3) 0.058(3) 0.017(2) 0.023(2) -0.004(2)
O3 0.053(2) 0.049(2) 0.052(2) 0.0070(19) -0.0147(19) 0.0081(19)
C1 0.055(3) 0.029(3) 0.048(3) 0.006(2) 0.017(3) 0.008(2)
C2 0.050(3) 0.046(3) 0.060(4) 0.010(3) 0.019(3) 0.009(3)
C3 0.050(4) 0.089(5) 0.090(6) 0.022(4) 0.027(4) 0.010(4)
C4 0.081(6) 0.102(6) 0.082(6) 0.009(5) 0.046(5) 0.032(5)
C5 0.107(6) 0.085(5) 0.048(4) 0.002(4) 0.031(4) 0.024(5)
C6 0.072(4) 0.048(4) 0.043(3) 0.005(3) 0.014(3) 0.012(3)
C7 0.082(5) 0.066(4) 0.039(3) -0.009(3) 0.004(3) 0.019(4)
C8 0.133(9) 0.147(10) 0.162(13) 0.102(10) -0.034(9) 0.010(8)
C9 0.138(11) 0.088(7) 0.174(16) -0.035(9) -0.050(10) -0.002(7)
C10 0.041(3) 0.081(5) 0.078(5) -0.004(4) 0.002(3) 0.006(3)
C11 0.124(9) 0.120(8) 0.083(6) 0.030(5) 0.000(5) 0.032(6)
C12 0.088(6) 0.158(10) 0.139(9) -0.009(8) -0.015(6) -0.030(7)
C13 0.090(6) 0.077(5) 0.119(7) -0.029(5) 0.040(5) -0.005(5)
C14 0.146(8) 0.098(7) 0.080(6) -0.036(5) 0.015(6) 0.013(6)
C15 0.097(7) 0.089(6) 0.123(8) -0.050(6) 0.012(6) -0.024(5)
C16 0.119(7) 0.060(5) 0.096(7) -0.021(4) 0.024(5) 0.004(5)
C17 0.099(8) 0.18(2) 0.082(7) -0.005(10) 0.020(6) -0.102(11)
C18 0.083(6) 0.191(15) 0.067(6) 0.024(8) 0.027(5) -0.006(8)
C19 0.086(7) 0.182(17) 0.082(7) 0.055(9) 0.036(6) -0.004(9)
C20 0.072(6) 0.20(3) 0.099(9) 0.107(14) 0.038(6) 0.064(11)
C21 0.078(4) 0.060(4) 0.064(4) 0.001(3) -0.023(4) 0.009(4)
C22 0.170(11) 0.085(6) 0.119(8) 0.003(6) -0.082(8) 0.000(6)
C23 0.106(6) 0.080(5) 0.079(5) 0.001(4) -0.047(5) 0.028(5)
C24 0.059(4) 0.055(4) 0.065(4) 0.002(3) -0.011(3) 0.008(3)

loop_
_atom_type_symbol
_atom_type_description
_atom_type_scat_dispersion_real
_atom_type_scat_dispersion_imag
_atom_type_scat_source
C C 0.0033 0.0016 'International Tables Vol C Tables 4.2.6.8 and 6.1.1.4'
H H 0.0000 0.0000 'International Tables Vol C Tables 4.2.6.8 and 6.1.1.4'
O O 0.0106 0.0060 'International Tables Vol C Tables 4.2.6.8 and 6.1.1.4'
P P 0.1023 0.0942 'International Tables Vol C Tables 4.2.6.8 and 6.1.1.4'
Nd Nd -0.1943 3.0179 'International Tables Vol C Tables 4.2.6.8 and 6.1.1.4'
I I -0.4742 1.8119 'International Tables Vol C Tables 4.2.6.8 and 6.1.1.4'

loop_
_geom_angle_atom_site_label_1
_geom_angle_atom_site_label_2
_geom_angle_atom_site_label_3
_geom_angle
_geom_angle_site_symmetry_1
_geom_angle_site_symmetry_3
_geom_angle_publ_flag
O3 Nd O1 74.89(13) . . ?
O3 Nd O2 77.66(14) . . ?
O1 Nd O2 83.95(15) . . ?
O3 Nd P1 95.02(10) . . ?
O1 Nd P1 99.51(11) . . ?
O2 Nd P1 170.88(11) . . ?
O3 Nd P1 96.56(10) . 5_756 ?
O1 Nd P1 170.72(11) . 5_756 ?
O2 Nd P1 90.76(11) . 5_756 ?
P1 Nd P1 84.63(5) . 5_756 ?
O3 Nd I1 153.81(9) . . ?
O1 Nd I1 82.57(10) . . ?
O2 Nd I1 86.98(11) . . ?
P1 Nd I1 101.79(4) . . ?
P1 Nd I1 104.82(4) 5_756 . ?
O3 Nd Nd 97.85(9) . 5_756 ?
O1 Nd Nd 141.59(10) . 5_756 ?
O2 Nd Nd 132.16(10) . 5_756 ?
P1 Nd Nd 42.74(3) . 5_756 ?
P1 Nd Nd 41.88(3) 5_756 5_756 ?
I1 Nd Nd 108.142(16) . 5_756 ?
C1 P1 Nd 136.45(17) . . ?
C1 P1 Nd 127.29(17) . 5_756 ?
Nd P1 Nd 95.37(5) . 5_756 ?
C16 O1 C13 105.6(5) . . ?
C16 O1 Nd 126.7(4) . . ?
C13 O1 Nd 122.2(4) . . ?
C20 O2 C17 105.8(6) . . ?
C20 O2 Nd 129.2(6) . . ?
C17 O2 Nd 119.8(6) . . ?
C21 O3 C24 108.8(4) . . ?
C21 O3 Nd 120.6(3) . . ?
C24 O3 Nd 130.4(3) . . ?
C2 C1 C6 119.1(5) . . ?
C2 C1 P1 121.1(4) . . ?
C6 C1 P1 119.8(4) . . ?
C3 C2 C1 118.8(6) . . ?
C3 C2 C10 119.0(6) . . ?
C1 C2 C10 122.2(5) . . ?
C4 C3 C2 121.9(7) . . ?
C4 C3 H3 119.1 . . ?
C2 C3 H3 119.1 . . ?
C3 C4 C5 120.0(7) . . ?
C3 C4 H4 120.0 . . ?
C5 C4 H4 120.0 . . ?
C4 C5 C6 121.1(7) . . ?
C4 C5 H5 119.4 . . ?
C6 C5 H5 119.4 . . ?
C5 C6 C1 119.0(6) . . ?
C5 C6 C7 118.8(6) . . ?
C1 C6 C7 122.2(5) . . ?
C6 C7 C8 113.2(7) . . ?
C6 C7 C9 114.1(6) . . ?
C8 C7 C9 109.0(8) . . ?
C6 C7 H7 106.7 . . ?
C8 C7 H7 106.7 . . ?
C9 C7 H7 106.7 . . ?
C7 C8 H8A 109.5 . . ?
C7 C8 H8B 109.5 . . ?
H8A C8 H8B 109.5 . . ?
C7 C8 H8C 109.5 . . ?
H8A C8 H8C 109.5 . . ?
H8B C8 H8C 109.5 . . ?
C7 C9 H9A 109.5 . . ?
C7 C9 H9B 109.5 . . ?
H9A C9 H9B 109.5 . . ?
C7 C9 H9C 109.5 . . ?
H9A C9 H9C 109.5 . . ?
H9B C9 H9C 109.5 . . ?
C2 C10 C12 115.1(7) . . ?
C2 C10 C11 109.2(6) . . ?
C12 C10 C11 111.2(8) . . ?
C2 C10 H10 107.0 . . ?
C12 C10 H10 107.0 . . ?
C11 C10 H10 107.0 . . ?
C10 C11 H11A 109.5 . . ?
C10 C11 H11B 109.5 . . ?
H11A C11 H11B 109.5 . . ?
C10 C11 H11C 109.5 . . ?
H11A C11 H11C 109.5 . . ?
H11B C11 H11C 109.5 . . ?
C10 C12 H12A 109.5 . . ?
C10 C12 H12B 109.5 . . ?
H12A C12 H12B 109.5 . . ?
C10 C12 H12C 109.5 . . ?
H12A C12 H12C 109.5 . . ?
H12B C12 H12C 109.5 . . ?
O1 C13 C14 106.2(7) . . ?
O1 C13 H13A 110.5 . . ?
C14 C13 H13A 110.5 . . ?
O1 C13 H13B 110.5 . . ?
C14 C13 H13B 110.5 . . ?
H13A C13 H13B 108.7 . . ?
C15 C14 C13 105.4(7) . . ?
C15 C14 H14A 110.7 . . ?
C13 C14 H14A 110.7 . . ?
C15 C14 H14B 110.7 . . ?
C13 C14 H14B 110.7 . . ?
H14A C14 H14B 108.8 . . ?
C16 C15 C14 104.5(7) . . ?
C16 C15 H15A 110.9 . . ?
C14 C15 H15A 110.9 . . ?
C16 C15 H15B 110.9 . . ?
C14 C15 H15B 110.9 . . ?
H15A C15 H15B 108.9 . . ?
O1 C16 C15 109.1(7) . . ?
O1 C16 H16A 109.9 . . ?
C15 C16 H16A 109.9 . . ?
O1 C16 H16B 109.9 . . ?
C15 C16 H16B 109.9 . . ?
H16A C16 H16B 108.3 . . ?
O2 C17 C18 111.4(9) . . ?
O2 C17 H17A 109.3 . . ?
C18 C17 H17A 109.3 . . ?
O2 C17 H17B 109.3 . . ?
C18 C17 H17B 109.3 . . ?
H17A C17 H17B 108.0 . . ?
C17 C18 C19 105.6(8) . . ?
C17 C18 H18A 110.6 . . ?
C19 C18 H18A 110.6 . . ?
C17 C18 H18B 110.6 . . ?
C19 C18 H18B 110.6 . . ?
H18A C18 H18B 108.8 . . ?
C18 C19 C20 103.8(8) . . ?
C18 C19 H19A 111.0 . . ?
C20 C19 H19A 111.0 . . ?
C18 C19 H19B 111.0 . . ?
C20 C19 H19B 111.0 . . ?
H19A C19 H19B 109.0 . . ?
O2 C20 C19 111.6(8) . . ?
O2 C20 H20A 109.3 . . ?
C19 C20 H20A 109.3 . . ?
O2 C20 H20B 109.3 . . ?
C19 C20 H20B 109.3 . . ?
H20A C20 H20B 108.0 . . ?
O3 C21 C22 107.1(5) . . ?
O3 C21 H21A 110.3 . . ?
C22 C21 H21A 110.3 . . ?
O3 C21 H21B 110.3 . . ?
C22 C21 H21B 110.3 . . ?
H21A C21 H21B 108.5 . . ?
C23 C22 C21 108.0(6) . . ?
C23 C22 H22A 110.1 . . ?
C21 C22 H22A 110.1 . . ?
C23 C22 H22B 110.1 . . ?
C21 C22 H22B 110.1 . . ?
H22A C22 H22B 108.4 . . ?
C22 C23 C24 105.1(6) . . ?
C22 C23 H23A 110.7 . . ?
C24 C23 H23A 110.7 . . ?
C22 C23 H23B 110.7 . . ?
C24 C23 H23B 110.7 . . ?
H23A C23 H23B 108.8 . . ?
O3 C24 C23 106.3(5) . . ?
O3 C24 H24A 110.5 . . ?
C23 C24 H24A 110.5 . . ?
O3 C24 H24B 110.5 . . ?
C23 C24 H24B 110.5 . . ?
H24A C24 H24B 108.7 . . ?

loop_
_geom_bond_atom_site_label_1
_geom_bond_atom_site_label_2
_geom_bond_distance
_geom_bond_site_symmetry_2
_geom_bond_publ_flag
Nd O3 2.499(4) . ?
Nd O1 2.536(4) . ?
Nd O2 2.557(4) . ?
Nd P1 2.7314(15) . ?
Nd P1 2.7769(16) 5_756 ?
Nd I1 3.1205(8) . ?
Nd Nd 4.0733(13) 5_756 ?
P1 C1 1.849(5) . ?
P1 Nd 2.7769(16) 5_756 ?
O1 C16 1.423(9) . ?
O1 C13 1.424(8) . ?
O2 C20 1.357(10) . ?
O2 C17 1.409(11) . ?
O3 C21 1.439(7) . ?
O3 C24 1.451(7) . ?
C1 C2 1.409(8) . ?
C1 C6 1.420(8) . ?
C2 C3 1.386(8) . ?
C2 C10 1.511(9) . ?
C3 C4 1.360(11) . ?
C3 H3 0.9300 . ?
C4 C5 1.369(11) . ?
C4 H4 0.9300 . ?
C5 C6 1.387(9) . ?
C5 H5 0.9300 . ?
C6 C7 1.501(9) . ?
C7 C8 1.513(10) . ?
C7 C9 1.520(10) . ?
C7 H7 0.9800 . ?
C8 H8A 0.9600 . ?
C8 H8B 0.9600 . ?
C8 H8C 0.9600 . ?
C9 H9A 0.9600 . ?
C9 H9B 0.9600 . ?
C9 H9C 0.9600 . ?
C10 C12 1.518(11) . ?
C10 C11 1.535(10) . ?
C10 H10 0.9800 . ?
C11 H11A 0.9600 . ?
C11 H11B 0.9600 . ?
C11 H11C 0.9600 . ?
C12 H12A 0.9600 . ?
C12 H12B 0.9600 . ?
C12 H12C 0.9600 . ?
C13 C14 1.509(11) . ?
C13 H13A 0.9700 . ?
C13 H13B 0.9700 . ?
C14 C15 1.501(12) . ?
C14 H14A 0.9700 . ?
C14 H14B 0.9700 . ?
C15 C16 1.457(11) . ?
C15 H15A 0.9700 . ?
C15 H15B 0.9700 . ?
C16 H16A 0.9700 . ?
C16 H16B 0.9700 . ?
C17 C18 1.432(10) . ?
C17 H17A 0.9700 . ?
C17 H17B 0.9700 . ?
C18 C19 1.444(10) . ?
C18 H18A 0.9700 . ?
C18 H18B 0.9700 . ?
C19 C20 1.481(11) . ?
C19 H19A 0.9700 . ?
C19 H19B 0.9700 . ?
C20 H20A 0.9700 . ?
C20 H20B 0.9700 . ?
C21 C22 1.478(9) . ?
C21 H21A 0.9700 . ?
C21 H21B 0.9700 . ?
C22 C23 1.471(10) . ?
C22 H22A 0.9700 . ?
C22 H22B 0.9700 . ?
C23 C24 1.497(9) . ?
C23 H23A 0.9700 . ?
C23 H23B 0.9700 . ?
C24 H24A 0.9700 . ?
C24 H24B 0.9700 . ?

loop_
_geom_torsion_atom_site_label_1
_geom_torsion_atom_site_label_2
_geom_torsion_atom_site_label_3
_geom_torsion_atom_site_label_4
_geom_torsion
_geom_torsion_site_symmetry_1
_geom_torsion_site_symmetry_2
_geom_torsion_site_symmetry_3
_geom_torsion_site_symmetry_4
_geom_torsion_publ_flag
O3 Nd P1 C1 -73.0(3) . . . . ?
O1 Nd P1 C1 2.5(3) . . . . ?
O2 Nd P1 C1 -109.3(7) . . . . ?
P1 Nd P1 C1 -169.2(3) 5_756 . . . ?
I1 Nd P1 C1 86.8(3) . . . . ?
Nd Nd P1 C1 -169.2(3) 5_756 . . . ?
O3 Nd P1 Nd 96.13(10) . . . 5_756 ?
O1 Nd P1 Nd 171.62(10) . . . 5_756 ?
O2 Nd P1 Nd 59.9(7) . . . 5_756 ?
P1 Nd P1 Nd 0.0 5_756 . . 5_756 ?
I1 Nd P1 Nd -104.05(4) . . . 5_756 ?
O3 Nd O1 C16 -107.0(6) . . . . ?
O2 Nd O1 C16 -28.2(6) . . . . ?
P1 Nd O1 C16 160.3(6) . . . . ?
P1 Nd O1 C16 -83.8(9) 5_756 . . . ?
I1 Nd O1 C16 59.5(6) . . . . ?
Nd Nd O1 C16 169.5(5) 5_756 . . . ?
O3 Nd O1 C13 102.9(5) . . . . ?
O2 Nd O1 C13 -178.3(5) . . . . ?
P1 Nd O1 C13 10.2(5) . . . . ?
P1 Nd O1 C13 126.2(7) 5_756 . . . ?
I1 Nd O1 C13 -90.5(5) . . . . ?
Nd Nd O1 C13 19.4(6) 5_756 . . . ?
O3 Nd O2 C20 -17.3(10) . . . . ?
O1 Nd O2 C20 -93.1(10) . . . . ?
P1 Nd O2 C20 19.8(14) . . . . ?
P1 Nd O2 C20 79.3(10) 5_756 . . . ?
I1 Nd O2 C20 -175.9(10) . . . . ?
Nd Nd O2 C20 72.2(10) 5_756 . . . ?
O3 Nd O2 C17 -167.9(8) . . . . ?
O1 Nd O2 C17 116.3(8) . . . . ?
P1 Nd O2 C17 -130.8(9) . . . . ?
P1 Nd O2 C17 -71.3(8) 5_756 . . . ?
I1 Nd O2 C17 33.5(8) . . . . ?
Nd Nd O2 C17 -78.4(8) 5_756 . . . ?
O1 Nd O3 C21 -160.0(5) . . . . ?
O2 Nd O3 C21 113.0(5) . . . . ?
P1 Nd O3 C21 -61.5(4) . . . . ?
P1 Nd O3 C21 23.6(4) 5_756 . . . ?
I1 Nd O3 C21 168.4(4) . . . . ?
Nd Nd O3 C21 -18.6(4) 5_756 . . . ?
O1 Nd O3 C24 14.9(5) . . . . ?
O2 Nd O3 C24 -72.1(5) . . . . ?
P1 Nd O3 C24 113.4(5) . . . . ?
P1 Nd O3 C24 -161.4(5) 5_756 . . . ?
I1 Nd O3 C24 -16.6(6) . . . . ?
Nd Nd O3 C24 156.4(5) 5_756 . . . ?
Nd P1 C1 C2 90.5(5) . . . . ?
Nd P1 C1 C2 -75.9(5) 5_756 . . . ?
Nd P1 C1 C6 -88.9(5) . . . . ?
Nd P1 C1 C6 104.7(4) 5_756 . . . ?
C6 C1 C2 C3 -0.5(8) . . . . ?
P1 C1 C2 C3 -179.9(5) . . . . ?
C6 C1 C2 C10 177.2(5) . . . . ?
P1 C1 C2 C10 -2.2(8) . . . . ?
C1 C2 C3 C4 2.5(10) . . . . ?
C10 C2 C3 C4 -175.3(7) . . . . ?
C2 C3 C4 C5 -3.8(12) . . . . ?
C3 C4 C5 C6 3.0(12) . . . . ?
C4 C5 C6 C1 -1.1(10) . . . . ?
C4 C5 C6 C7 -179.9(7) . . . . ?
C2 C1 C6 C5 -0.2(8) . . . . ?
P1 C1 C6 C5 179.2(5) . . . . ?
C2 C1 C6 C7 178.6(5) . . . . ?
P1 C1 C6 C7 -2.0(8) . . . . ?
C5 C6 C7 C8 57.3(9) . . . . ?
C1 C6 C7 C8 -121.5(8) . . . . ?
C5 C6 C7 C9 -68.0(10) . . . . ?
C1 C6 C7 C9 113.1(8) . . . . ?
C3 C2 C10 C12 -43.3(10) . . . . ?
C1 C2 C10 C12 139.0(7) . . . . ?
C3 C2 C10 C11 82.5(8) . . . . ?
C1 C2 C10 C11 -95.2(8) . . . . ?
C16 O1 C13 C14 -29.3(9) . . . . ?
Nd O1 C13 C14 126.2(6) . . . . ?
O1 C13 C14 C15 17.7(10) . . . . ?
C13 C14 C15 C16 0.3(11) . . . . ?
C13 O1 C16 C15 30.5(9) . . . . ?
Nd O1 C16 C15 -123.5(6) . . . . ?
C14 C15 C16 O1 -18.6(11) . . . . ?
C20 O2 C17 C18 2.1(17) . . . . ?
Nd O2 C17 C18 158.8(10) . . . . ?
O2 C17 C18 C19 -10.2(18) . . . . ?
C17 C18 C19 C20 13.2(18) . . . . ?
C17 O2 C20 C19 6.9(17) . . . . ?
Nd O2 C20 C19 -146.9(9) . . . . ?
C18 C19 C20 O2 -13.0(19) . . . . ?
C24 O3 C21 C22 10.3(9) . . . . ?
Nd O3 C21 C22 -173.8(6) . . . . ?
O3 C21 C22 C23 3.6(11) . . . . ?
C21 C22 C23 C24 -15.4(11) . . . . ?
C21 O3 C24 C23 -19.9(7) . . . . ?
Nd O3 C24 C23 164.7(4) . . . . ?
C22 C23 C24 O3 21.4(9) . . . . ?
